data_4330584
loop_
_publ_author_name
'Weiyin Yi'
'Jie Zhang'
'Zhenxia Chen'
'Xigeng Zhou'

_publ_section_title
;
 Me-Si Bond Cleavage of Anionic Bis(trimethylsilyl)amide in
 Scorpionate-Anchored Rare Earth Metal Complexes
;
_journal_name_full 'Inorganic Chemistry'
_journal_page_first 10631
_journal_page_last 10638
_journal_paper_doi 10.1021/ic3008552
_journal_volume 51
_journal_year 2012
_chemical_formula_sum 'C35 H65 B N9 Si2 Y'
_chemical_formula_weight 767.86
_chemical_name_systematic
; 
 ? 
;
_space_group_IT_number 33
_symmetry_cell_setting orthorhombic
_symmetry_space_group_name_Hall 'P 2c -2n'
_symmetry_space_group_name_H-M 'P n a 21'
_atom_sites_solution_hydrogens geom
_atom_sites_solution_primary direct
_atom_sites_solution_secondary difmap
_audit_creation_method SHELXL-97
_cell_angle_alpha 90.00
_cell_angle_beta 90.00
_cell_angle_gamma 90.00
_cell_formula_units_Z 4
_cell_length_a 20.188(7)
_cell_length_b 12.681(4)
_cell_length_c 16.605(6)
_cell_measurement_reflns_used 987
_cell_measurement_temperature 293(2)
_cell_measurement_theta_max 22.898
_cell_measurement_theta_min 2.806
_cell_volume 4251(3)
_computing_cell_refinement 'Bruker SMART'
_computing_data_collection 'Bruker SMART'
_computing_data_reduction 'Bruker SAINT'
_computing_molecular_graphics 'Bruker SHELXTL'
_computing_publication_material 'Bruker SHELXTL'
_computing_structure_refinement 'SHELXL-97 (Sheldrick, 1997)'
_computing_structure_solution 'SHELXS-97 (Sheldrick, 1990)'
_diffrn_ambient_temperature 293(2)
_diffrn_measured_fraction_theta_full 1.000
_diffrn_measured_fraction_theta_max 1.000
_diffrn_measurement_device_type 'CCD area detector'
_diffrn_measurement_method 'phi and omega scans'
_diffrn_radiation_monochromator graphite
_diffrn_radiation_source 'fine-focus sealed tube'
_diffrn_radiation_type MoK\a
_diffrn_radiation_wavelength 0.71073
_diffrn_reflns_av_R_equivalents 0.0785
_diffrn_reflns_av_sigmaI/netI 0.0876
_diffrn_reflns_limit_h_max 24
_diffrn_reflns_limit_h_min -20
_diffrn_reflns_limit_k_max 13
_diffrn_reflns_limit_k_min -15
_diffrn_reflns_limit_l_max 20
_diffrn_reflns_limit_l_min -19
_diffrn_reflns_number 20919
_diffrn_reflns_theta_full 25.50
_diffrn_reflns_theta_max 25.50
_diffrn_reflns_theta_min 1.90
_exptl_absorpt_coefficient_mu 1.463
_exptl_absorpt_correction_T_max 0.8440
_exptl_absorpt_correction_T_min 0.7585
_exptl_absorpt_correction_type multi-scan
_exptl_absorpt_process_details sadabs
_exptl_crystal_colour colorless
_exptl_crystal_density_diffrn 1.200
_exptl_crystal_description block
_exptl_crystal_F_000 1640
_exptl_crystal_size_max 0.20
_exptl_crystal_size_mid 0.16
_exptl_crystal_size_min 0.12
_refine_diff_density_max 0.679
_refine_diff_density_min -0.440
_refine_diff_density_rms 0.056
_refine_ls_abs_structure_details 'Flack H D (1983), Acta Cryst. A39, 876-881'
_refine_ls_abs_structure_Flack -0.028(7)
_refine_ls_extinction_method none
_refine_ls_goodness_of_fit_ref 0.919
_refine_ls_hydrogen_treatment mixed
_refine_ls_matrix_type full
_refine_ls_number_parameters 449
_refine_ls_number_reflns 7889
_refine_ls_number_restraints 1
_refine_ls_restrained_S_all 0.919
_refine_ls_R_factor_all 0.0786
_refine_ls_R_factor_gt 0.0559
_refine_ls_shift/su_max 0.000
_refine_ls_shift/su_mean 0.000
_refine_ls_structure_factor_coef Fsqd
_refine_ls_weighting_details 'calc w=1/[\s^2^(Fo^2^)+(0.0799P)^2^+0.0000P] where P=(Fo^2^+2Fc^2^)/3'
_refine_ls_weighting_scheme calc
_refine_ls_wR_factor_gt 0.1269
_refine_ls_wR_factor_ref 0.1336
_reflns_number_gt 5513
_reflns_number_total 7889
_reflns_threshold_expression >2sigma(I)
_cod_data_source_file ic3008552_si_001_3.cif
_cod_data_source_block a11015c
_cod_database_code 4330584

loop_
_symmetry_equiv_pos_as_xyz
'x, y, z'
'-x, -y, z+1/2'
'x+1/2, -y+1/2, z'
'-x+1/2, y+1/2, z+1/2'

loop_
_atom_site_label
_atom_site_type_symbol
_atom_site_fract_x
_atom_site_fract_y
_atom_site_fract_z
_atom_site_U_iso_or_equiv
_atom_site_adp_type
_atom_site_occupancy
_atom_site_symmetry_multiplicity
_atom_site_calc_flag
_atom_site_refinement_flags
Y1 Y 0.69900(2) 0.45943(3) 0.55068(3) 0.03288(13) Uani 1 1 d .
Si1 Si 0.63946(9) 0.69264(12) 0.64774(10) 0.0497(4) Uani 1 1 d .
Si2 Si 0.56138(8) 0.62638(13) 0.51048(10) 0.0469(4) Uani 1 1 d .
N1 N 0.7835(2) 0.3084(3) 0.5662(3) 0.0443(12) Uani 1 1 d .
N2 N 0.8211(2) 0.3077(4) 0.6353(3) 0.0425(11) Uani 1 1 d .
N3 N 0.8009(2) 0.5450(3) 0.5939(3) 0.0414(10) Uani 1 1 d .
N4 N 0.8369(2) 0.5036(4) 0.6567(3) 0.0406(10) Uani 1 1 d .
N5 N 0.6926(2) 0.4042(4) 0.6916(3) 0.0399(12) Uani 1 1 d .
N6 N 0.7496(2) 0.4021(4) 0.7362(3) 0.0403(11) Uani 1 1 d .
N7 N 0.6391(2) 0.3443(3) 0.4686(3) 0.0405(11) Uani 1 1 d .
N8 N 0.7185(2) 0.4442(4) 0.4119(3) 0.0408(11) Uani 1 1 d .
N9 N 0.6299(2) 0.6041(3) 0.5692(2) 0.0396(11) Uani 1 1 d .
B1 B 0.8189(3) 0.3972(6) 0.6968(4) 0.0455(17) Uani 1 1 d .
H1 H 0.860(3) 0.384(5) 0.745(4) 0.068 Uiso 1 1 d .
C1 C 0.7731(4) 0.1894(6) 0.4473(4) 0.073(2) Uani 1 1 d .
H1A H 0.7281 0.1660 0.4527 0.109 Uiso 1 1 calc R
H1B H 0.7994 0.1336 0.4249 0.109 Uiso 1 1 calc R
H1C H 0.7746 0.2496 0.4122 0.109 Uiso 1 1 calc R
C2 C 0.7995(3) 0.2187(4) 0.5275(3) 0.0488(16) Uani 1 1 d .
C3 C 0.8457(3) 0.1637(5) 0.5713(4) 0.063(2) Uani 1 1 d .
H3 H 0.8645 0.0993 0.5573 0.076 Uiso 1 1 calc R
C4 C 0.8588(3) 0.2206(5) 0.6389(4) 0.0528(15) Uani 1 1 d .
C5 C 0.9054(3) 0.1969(6) 0.7051(5) 0.079(2) Uani 1 1 d .
H5A H 0.9375 0.2525 0.7092 0.118 Uiso 1 1 calc R
H5B H 0.9276 0.1315 0.6942 0.118 Uiso 1 1 calc R
H5C H 0.8814 0.1913 0.7548 0.118 Uiso 1 1 calc R
C6 C 0.8031(3) 0.7094(5) 0.5125(4) 0.0663(19) Uani 1 1 d .
H6A H 0.8301 0.7037 0.4652 0.099 Uiso 1 1 calc R
H6B H 0.8036 0.7810 0.5314 0.099 Uiso 1 1 calc R
H6C H 0.7585 0.6892 0.4999 0.099 Uiso 1 1 calc R
C7 C 0.8297(3) 0.6387(5) 0.5764(3) 0.0459(14) Uani 1 1 d .
C8 C 0.8835(3) 0.6547(5) 0.6264(4) 0.0606(18) Uani 1 1 d .
H8 H 0.9120 0.7123 0.6262 0.073 Uiso 1 1 calc R
C9 C 0.8863(3) 0.5694(5) 0.6759(4) 0.0547(16) Uani 1 1 d .
C10 C 0.9362(4) 0.5478(6) 0.7409(5) 0.087(3) Uani 1 1 d .
H10A H 0.9142 0.5453 0.7921 0.131 Uiso 1 1 calc R
H10B H 0.9688 0.6028 0.7414 0.131 Uiso 1 1 calc R
H10C H 0.9574 0.4813 0.7307 0.131 Uiso 1 1 calc R
C11 C 0.5725(3) 0.4023(6) 0.7178(4) 0.0624(18) Uani 1 1 d .
H11A H 0.5690 0.4399 0.6679 0.094 Uiso 1 1 calc R
H11B H 0.5458 0.4364 0.7579 0.094 Uiso 1 1 calc R
H11C H 0.5573 0.3312 0.7105 0.094 Uiso 1 1 calc R
C12 C 0.6425(3) 0.4011(4) 0.7445(4) 0.0447(14) Uani 1 1 d .
C13 C 0.6674(3) 0.3983(5) 0.8219(3) 0.0534(16) Uani 1 1 d .
H13 H 0.6429 0.3961 0.8693 0.064 Uiso 1 1 calc R
C14 C 0.7345(3) 0.3994(5) 0.8156(3) 0.0462(14) Uani 1 1 d .
C15 C 0.7857(4) 0.3986(6) 0.8803(4) 0.071(2) Uani 1 1 d .
H15A H 0.8130 0.3370 0.8747 0.106 Uiso 1 1 calc R
H15B H 0.7644 0.3978 0.9320 0.106 Uiso 1 1 calc R
H15C H 0.8128 0.4606 0.8758 0.106 Uiso 1 1 calc R
C16 C 0.5941(3) 0.2533(4) 0.4682(3) 0.0468(14) Uani 1 1 d .
H16 H 0.6071 0.2078 0.4231 0.056 Uiso 1 1 calc R
C17 C 0.5223(3) 0.2822(5) 0.4565(5) 0.0643(18) Uani 1 1 d .
H17A H 0.5175 0.3211 0.4065 0.077 Uiso 1 1 calc R
H17B H 0.5082 0.3277 0.5002 0.077 Uiso 1 1 calc R
C18 C 0.4779(4) 0.1852(6) 0.4540(6) 0.089(3) Uani 1 1 d .
H18A H 0.4320 0.2072 0.4497 0.106 Uiso 1 1 calc R
H18B H 0.4885 0.1435 0.4067 0.106 Uiso 1 1 calc R
C19 C 0.4865(4) 0.1187(7) 0.5281(6) 0.096(3) Uani 1 1 d .
H19A H 0.4691 0.1565 0.5743 0.115 Uiso 1 1 calc R
H19B H 0.4613 0.0541 0.5221 0.115 Uiso 1 1 calc R
C20 C 0.5578(4) 0.0920(5) 0.5428(6) 0.080(2) Uani 1 1 d .
H20A H 0.5731 0.0450 0.5007 0.096 Uiso 1 1 calc R
H20B H 0.5616 0.0550 0.5938 0.096 Uiso 1 1 calc R
C21 C 0.6023(3) 0.1903(5) 0.5448(5) 0.0676(17) Uani 1 1 d .
H21A H 0.5907 0.2337 0.5908 0.081 Uiso 1 1 calc R
H21B H 0.6482 0.1690 0.5507 0.081 Uiso 1 1 calc R
C22 C 0.6711(3) 0.3737(5) 0.4019(3) 0.0402(14) Uani 1 1 d .
C23 C 0.6533(3) 0.3295(5) 0.3202(4) 0.0578(17) Uani 1 1 d .
H23A H 0.6611 0.3820 0.2796 0.087 Uiso 1 1 calc R
H23B H 0.6074 0.3098 0.3197 0.087 Uiso 1 1 calc R
H23C H 0.6801 0.2686 0.3093 0.087 Uiso 1 1 calc R
C24 C 0.7641(3) 0.4720(4) 0.3471(3) 0.0429(14) Uani 1 1 d .
H24 H 0.7628 0.4156 0.3067 0.051 Uiso 1 1 calc R
C25 C 0.8344(3) 0.4772(5) 0.3811(4) 0.0511(15) Uani 1 1 d .
H25A H 0.8355 0.5277 0.4250 0.061 Uiso 1 1 calc R
H25B H 0.8463 0.4088 0.4027 0.061 Uiso 1 1 calc R
C26 C 0.8849(3) 0.5091(6) 0.3181(4) 0.0627(18) Uani 1 1 d .
H26A H 0.8883 0.4539 0.2778 0.075 Uiso 1 1 calc R
H26B H 0.9279 0.5169 0.3434 0.075 Uiso 1 1 calc R
C27 C 0.8659(4) 0.6120(5) 0.2775(4) 0.068(2) Uani 1 1 d .
H27A H 0.8672 0.6687 0.3167 0.082 Uiso 1 1 calc R
H27B H 0.8977 0.6280 0.2354 0.082 Uiso 1 1 calc R
C28 C 0.7977(3) 0.6055(5) 0.2416(4) 0.0631(18) Uani 1 1 d .
H28A H 0.7974 0.5534 0.1988 0.076 Uiso 1 1 calc R
H28B H 0.7859 0.6732 0.2183 0.076 Uiso 1 1 calc R
C29 C 0.7465(3) 0.5752(5) 0.3056(4) 0.0547(16) Uani 1 1 d .
H29A H 0.7438 0.6309 0.3455 0.066 Uiso 1 1 calc R
H29B H 0.7033 0.5685 0.2804 0.066 Uiso 1 1 calc R
C30 C 0.7028(3) 0.6597(5) 0.7253(4) 0.0623(18) Uani 1 1 d .
H30A H 0.6923 0.5928 0.7492 0.093 Uiso 1 1 calc R
H30B H 0.7030 0.7133 0.7662 0.093 Uiso 1 1 calc R
H30C H 0.7457 0.6561 0.7006 0.093 Uiso 1 1 calc R
C31 C 0.5619(4) 0.7096(6) 0.7093(4) 0.079(2) Uani 1 1 d .
H31A H 0.5259 0.7286 0.6745 0.119 Uiso 1 1 calc R
H31B H 0.5686 0.7641 0.7485 0.119 Uiso 1 1 calc R
H31C H 0.5517 0.6446 0.7362 0.119 Uiso 1 1 calc R
C32 C 0.6646(5) 0.8293(5) 0.6131(5) 0.082(2) Uani 1 1 d .
H32A H 0.7092 0.8435 0.6300 0.124 Uiso 1 1 calc R
H32B H 0.6353 0.8806 0.6363 0.124 Uiso 1 1 calc R
H32C H 0.6620 0.8331 0.5555 0.124 Uiso 1 1 calc R
C33 C 0.5693(4) 0.5753(6) 0.4053(4) 0.070(2) Uani 1 1 d .
H33A H 0.6104 0.5990 0.3825 0.105 Uiso 1 1 calc R
H33B H 0.5331 0.6010 0.3733 0.105 Uiso 1 1 calc R
H33C H 0.5685 0.4996 0.4060 0.105 Uiso 1 1 calc R
C34 C 0.4839(3) 0.5649(5) 0.5509(5) 0.0653(16) Uani 1 1 d .
H34A H 0.4914 0.4911 0.5603 0.098 Uiso 1 1 calc R
H34B H 0.4488 0.5734 0.5125 0.098 Uiso 1 1 calc R
H34C H 0.4719 0.5986 0.6006 0.098 Uiso 1 1 calc R
C35 C 0.5393(4) 0.7698(5) 0.4925(5) 0.080(2) Uani 1 1 d .
H35A H 0.5326 0.8045 0.5432 0.119 Uiso 1 1 calc R
H35B H 0.4994 0.7739 0.4612 0.119 Uiso 1 1 calc R
H35C H 0.5747 0.8038 0.4639 0.119 Uiso 1 1 calc R

loop_
_atom_site_aniso_label
_atom_site_aniso_U_11
_atom_site_aniso_U_22
_atom_site_aniso_U_33
_atom_site_aniso_U_23
_atom_site_aniso_U_13
_atom_site_aniso_U_12
Y1 0.0318(2) 0.0334(2) 0.0335(2) -0.0001(3) -0.0029(3) 0.0010(2)
Si1 0.0598(11) 0.0397(8) 0.0495(9) -0.0107(8) 0.0030(9) 0.0038(8)
Si2 0.0422(9) 0.0470(9) 0.0514(9) 0.0030(8) -0.0007(8) 0.0101(8)
N1 0.041(3) 0.045(3) 0.046(3) 0.003(2) -0.003(2) 0.008(2)
N2 0.034(3) 0.044(3) 0.049(3) 0.012(2) -0.002(2) 0.004(2)
N3 0.040(2) 0.044(3) 0.040(2) 0.004(2) -0.006(2) -0.006(2)
N4 0.035(3) 0.049(2) 0.037(2) 0.007(2) -0.004(2) -0.008(2)
N5 0.038(3) 0.045(3) 0.037(3) 0.003(2) 0.000(2) -0.002(2)
N6 0.038(3) 0.047(3) 0.036(2) 0.008(2) -0.003(2) -0.003(2)
N7 0.037(3) 0.043(2) 0.041(3) -0.007(2) 0.001(2) -0.004(2)
N8 0.036(3) 0.046(3) 0.040(3) 0.000(2) 0.002(2) 0.003(2)
N9 0.041(3) 0.035(2) 0.043(3) -0.0030(18) 0.001(2) 0.0045(19)
B1 0.038(4) 0.056(4) 0.042(4) 0.016(3) -0.006(3) -0.006(3)
C1 0.084(5) 0.061(4) 0.073(5) -0.019(4) 0.001(4) 0.020(4)
C2 0.045(3) 0.042(3) 0.059(5) -0.002(2) 0.012(3) 0.009(3)
C3 0.055(4) 0.048(3) 0.087(6) 0.010(3) 0.015(4) 0.021(3)
C4 0.035(3) 0.056(4) 0.067(4) 0.023(3) 0.003(3) 0.011(3)
C5 0.052(4) 0.083(5) 0.101(6) 0.034(4) -0.012(4) 0.014(4)
C6 0.086(5) 0.050(4) 0.062(4) 0.011(3) -0.003(4) -0.007(4)
C7 0.047(3) 0.047(3) 0.043(3) 0.006(2) 0.006(3) -0.012(3)
C8 0.049(4) 0.065(4) 0.068(4) -0.001(3) -0.006(3) -0.027(3)
C9 0.048(4) 0.063(4) 0.053(4) 0.001(3) -0.006(3) -0.013(3)
C10 0.071(5) 0.095(6) 0.096(6) 0.013(5) -0.043(5) -0.031(4)
C11 0.044(4) 0.074(4) 0.069(4) 0.001(4) 0.009(3) -0.007(3)
C12 0.038(3) 0.041(3) 0.055(4) 0.004(3) 0.008(3) -0.006(3)
C13 0.062(4) 0.059(4) 0.039(3) 0.008(3) 0.014(3) -0.007(3)
C14 0.053(4) 0.050(4) 0.035(3) 0.009(3) 0.001(3) -0.004(3)
C15 0.084(5) 0.087(5) 0.041(4) 0.008(3) -0.013(4) -0.006(4)
C16 0.049(4) 0.042(3) 0.049(3) -0.013(3) 0.007(3) -0.008(3)
C17 0.045(4) 0.059(4) 0.088(5) -0.013(4) -0.006(4) -0.010(3)
C18 0.055(5) 0.080(5) 0.130(7) -0.024(5) 0.000(5) -0.024(4)
C19 0.085(6) 0.078(5) 0.124(8) -0.029(5) 0.043(5) -0.044(4)
C20 0.109(6) 0.058(4) 0.075(5) 0.002(4) 0.016(6) -0.023(4)
C21 0.075(4) 0.058(3) 0.069(4) 0.002(4) -0.003(5) -0.014(3)
C22 0.038(3) 0.044(3) 0.039(3) -0.006(3) -0.003(3) 0.009(3)
C23 0.060(4) 0.069(4) 0.044(3) -0.009(3) 0.001(3) -0.008(3)
C24 0.050(4) 0.041(3) 0.038(3) -0.004(2) 0.009(3) 0.007(3)
C25 0.037(3) 0.055(4) 0.061(4) 0.012(3) 0.005(3) 0.004(3)
C26 0.056(4) 0.061(4) 0.071(4) 0.009(3) 0.018(4) 0.003(3)
C27 0.071(5) 0.062(4) 0.073(4) 0.011(4) 0.028(4) -0.002(4)
C28 0.080(5) 0.052(4) 0.057(4) 0.016(3) 0.014(4) 0.008(4)
C29 0.061(4) 0.055(4) 0.048(3) 0.008(3) 0.002(3) 0.010(3)
C30 0.077(5) 0.055(4) 0.055(4) -0.018(3) -0.002(4) -0.005(3)
C31 0.086(5) 0.077(5) 0.075(5) -0.028(4) 0.021(4) 0.016(4)
C32 0.117(7) 0.044(4) 0.086(5) -0.007(3) 0.010(5) -0.015(4)
C33 0.062(4) 0.092(5) 0.055(4) 0.004(4) -0.013(3) 0.026(4)
C34 0.047(3) 0.073(4) 0.075(4) -0.004(5) -0.001(5) 0.001(3)
C35 0.075(5) 0.056(4) 0.108(6) 0.013(4) -0.010(4) 0.023(4)

loop_
_atom_type_symbol
_atom_type_description
_atom_type_scat_dispersion_real
_atom_type_scat_dispersion_imag
_atom_type_scat_source
C C 0.0033 0.0016 'International Tables Vol C Tables 4.2.6.8 and 6.1.1.4'
H H 0.0000 0.0000 'International Tables Vol C Tables 4.2.6.8 and 6.1.1.4'
B B 0.0013 0.0007 'International Tables Vol C Tables 4.2.6.8 and 6.1.1.4'
N N 0.0061 0.0033 'International Tables Vol C Tables 4.2.6.8 and 6.1.1.4'
Y Y -2.7962 3.5667 'International Tables Vol C Tables 4.2.6.8 and 6.1.1.4'
Si Si 0.0817 0.0704 'International Tables Vol C Tables 4.2.6.8 and 6.1.1.4'

loop_
_geom_angle_atom_site_label_1
_geom_angle_atom_site_label_2
_geom_angle_atom_site_label_3
_geom_angle
N9 Y1 N7 105.09(15)
N9 Y1 N8 107.20(15)
N7 Y1 N8 57.45(16)
N9 Y1 N3 96.68(15)
N7 Y1 N3 152.68(16)
N8 Y1 N3 100.63(16)
N9 Y1 N5 93.86(15)
N7 Y1 N5 110.63(16)
N8 Y1 N5 157.70(16)
N3 Y1 N5 83.68(16)
N9 Y1 N1 165.93(14)
N7 Y1 N1 86.33(15)
N8 Y1 N1 85.76(15)
N3 Y1 N1 75.08(14)
N5 Y1 N1 74.13(15)
N9 Y1 C22 107.90(15)
N7 Y1 C22 28.90(16)
N8 Y1 C22 28.56(16)
N3 Y1 C22 127.78(17)
N5 Y1 C22 137.19(18)
N1 Y1 C22 86.08(16)
N9 Si1 C30 116.9(3)
N9 Si1 C31 113.0(3)
C30 Si1 C31 102.8(3)
N9 Si1 C32 113.3(3)
C30 Si1 C32 103.4(4)
C31 Si1 C32 106.4(4)
N9 Si2 C33 113.9(3)
N9 Si2 C34 113.6(3)
C33 Si2 C34 105.2(4)
N9 Si2 C35 115.9(3)
C33 Si2 C35 101.8(4)
C34 Si2 C35 105.1(3)
C2 N1 N2 105.0(4)
C2 N1 Y1 137.7(4)
N2 N1 Y1 117.0(3)
C4 N2 N1 110.9(5)
C4 N2 B1 126.7(5)
N1 N2 B1 122.4(4)
C7 N3 N4 105.7(4)
C7 N3 Y1 133.7(4)
N4 N3 Y1 120.0(3)
C9 N4 N3 109.6(5)
C9 N4 B1 128.0(5)
N3 N4 B1 122.4(4)
C12 N5 N6 106.2(4)
C12 N5 Y1 132.5(4)
N6 N5 Y1 118.6(3)
C14 N6 N5 109.8(4)
C14 N6 B1 127.9(5)
N5 N6 B1 122.2(4)
C22 N7 C16 120.9(4)
C22 N7 Y1 93.4(3)
C16 N7 Y1 144.5(3)
C22 N8 C24 121.8(5)
C22 N8 Y1 93.3(3)
C24 N8 Y1 144.2(4)
Si2 N9 Si1 114.2(2)
Si2 N9 Y1 122.6(2)
Si1 N9 Y1 123.0(2)
N2 B1 N6 109.8(5)
N2 B1 N4 110.6(5)
N6 B1 N4 111.1(5)
N2 B1 H1 109(3)
N6 B1 H1 111(3)
N4 B1 H1 105(3)
C2 C1 H1A 109.5
C2 C1 H1B 109.5
H1A C1 H1B 109.5
C2 C1 H1C 109.5
H1A C1 H1C 109.5
H1B C1 H1C 109.5
N1 C2 C3 109.8(5)
N1 C2 C1 123.7(5)
C3 C2 C1 126.4(6)
C4 C3 C2 107.5(5)
C4 C3 H3 126.3
C2 C3 H3 126.3
N2 C4 C3 106.8(5)
N2 C4 C5 124.2(6)
C3 C4 C5 129.1(6)
C4 C5 H5A 109.5
C4 C5 H5B 109.5
H5A C5 H5B 109.5
C4 C5 H5C 109.5
H5A C5 H5C 109.5
H5B C5 H5C 109.5
C7 C6 H6A 109.5
C7 C6 H6B 109.5
H6A C6 H6B 109.5
C7 C6 H6C 109.5
H6A C6 H6C 109.5
H6B C6 H6C 109.5
N3 C7 C8 109.7(5)
N3 C7 C6 121.8(5)
C8 C7 C6 128.5(6)
C9 C8 C7 106.2(5)
C9 C8 H8 126.9
C7 C8 H8 126.9
N4 C9 C8 108.7(5)
N4 C9 C10 123.8(6)
C8 C9 C10 127.5(6)
C9 C10 H10A 109.5
C9 C10 H10B 109.5
H10A C10 H10B 109.5
C9 C10 H10C 109.5
H10A C10 H10C 109.5
H10B C10 H10C 109.5
C12 C11 H11A 109.5
C12 C11 H11B 109.5
H11A C11 H11B 109.5
C12 C11 H11C 109.5
H11A C11 H11C 109.5
H11B C11 H11C 109.5
N5 C12 C13 109.7(5)
N5 C12 C11 121.6(5)
C13 C12 C11 128.7(6)
C14 C13 C12 107.0(5)
C14 C13 H13 126.5
C12 C13 H13 126.5
N6 C14 C13 107.4(5)
N6 C14 C15 123.1(6)
C13 C14 C15 129.5(6)
C14 C15 H15A 109.5
C14 C15 H15B 109.5
H15A C15 H15B 109.5
C14 C15 H15C 109.5
H15A C15 H15C 109.5
H15B C15 H15C 109.5
N7 C16 C17 113.9(5)
N7 C16 C21 110.1(5)
C17 C16 C21 110.0(5)
N7 C16 H16 107.6
C17 C16 H16 107.6
C21 C16 H16 107.6
C16 C17 C18 111.9(6)
C16 C17 H17A 109.2
C18 C17 H17A 109.2
C16 C17 H17B 109.2
C18 C17 H17B 109.2
H17A C17 H17B 107.9
C19 C18 C17 111.3(7)
C19 C18 H18A 109.4
C17 C18 H18A 109.4
C19 C18 H18B 109.4
C17 C18 H18B 109.4
H18A C18 H18B 108.0
C20 C19 C18 111.8(7)
C20 C19 H19A 109.3
C18 C19 H19A 109.3
C20 C19 H19B 109.3
C18 C19 H19B 109.3
H19A C19 H19B 107.9
C19 C20 C21 112.5(6)
C19 C20 H20A 109.1
C21 C20 H20A 109.1
C19 C20 H20B 109.1
C21 C20 H20B 109.1
H20A C20 H20B 107.8
C16 C21 C20 110.3(6)
C16 C21 H21A 109.6
C20 C21 H21A 109.6
C16 C21 H21B 109.6
C20 C21 H21B 109.6
H21A C21 H21B 108.1
N8 C22 N7 115.8(5)
N8 C22 C23 122.5(5)
N7 C22 C23 121.8(5)
N8 C22 Y1 58.1(3)
N7 C22 Y1 57.7(3)
C23 C22 Y1 177.7(4)
C22 C23 H23A 109.5
C22 C23 H23B 109.5
H23A C23 H23B 109.5
C22 C23 H23C 109.5
H23A C23 H23C 109.5
H23B C23 H23C 109.5
N8 C24 C29 113.2(5)
N8 C24 C25 108.9(4)
C29 C24 C25 110.3(5)
N8 C24 H24 108.1
C29 C24 H24 108.1
C25 C24 H24 108.1
C26 C25 C24 112.4(5)
C26 C25 H25A 109.1
C24 C25 H25A 109.1
C26 C25 H25B 109.1
C24 C25 H25B 109.1
H25A C25 H25B 107.9
C25 C26 C27 111.4(5)
C25 C26 H26A 109.3
C27 C26 H26A 109.3
C25 C26 H26B 109.3
C27 C26 H26B 109.3
H26A C26 H26B 108.0
C28 C27 C26 111.2(6)
C28 C27 H27A 109.4
C26 C27 H27A 109.4
C28 C27 H27B 109.4
C26 C27 H27B 109.4
H27A C27 H27B 108.0
C27 C28 C29 110.9(6)
C27 C28 H28A 109.5
C29 C28 H28A 109.5
C27 C28 H28B 109.5
C29 C28 H28B 109.5
H28A C28 H28B 108.1
C24 C29 C28 111.9(5)
C24 C29 H29A 109.2
C28 C29 H29A 109.2
C24 C29 H29B 109.2
C28 C29 H29B 109.2
H29A C29 H29B 107.9
Si1 C30 H30A 109.5
Si1 C30 H30B 109.5
H30A C30 H30B 109.5
Si1 C30 H30C 109.5
H30A C30 H30C 109.5
H30B C30 H30C 109.5
Si1 C31 H31A 109.5
Si1 C31 H31B 109.5
H31A C31 H31B 109.5
Si1 C31 H31C 109.5
H31A C31 H31C 109.5
H31B C31 H31C 109.5
Si1 C32 H32A 109.5
Si1 C32 H32B 109.5
H32A C32 H32B 109.5
Si1 C32 H32C 109.5
H32A C32 H32C 109.5
H32B C32 H32C 109.5
Si2 C33 H33A 109.5
Si2 C33 H33B 109.5
H33A C33 H33B 109.5
Si2 C33 H33C 109.5
H33A C33 H33C 109.5
H33B C33 H33C 109.5
Si2 C34 H34A 109.5
Si2 C34 H34B 109.5
H34A C34 H34B 109.5
Si2 C34 H34C 109.5
H34A C34 H34C 109.5
H34B C34 H34C 109.5
Si2 C35 H35A 109.5
Si2 C35 H35B 109.5
H35A C35 H35B 109.5
Si2 C35 H35C 109.5
H35A C35 H35C 109.5
H35B C35 H35C 109.5

loop_
_geom_bond_atom_site_label_1
_geom_bond_atom_site_label_2
_geom_bond_distance
Y1 N9 2.325(4)
Y1 N7 2.334(4)
Y1 N8 2.346(5)
Y1 N3 2.434(4)
Y1 N5 2.445(5)
Y1 N1 2.577(4)
Y1 C22 2.758(5)
Si1 N9 1.731(4)
Si1 C30 1.862(7)
Si1 C31 1.881(7)
Si1 C32 1.895(7)
Si2 N9 1.716(4)
Si2 C33 1.871(7)
Si2 C34 1.871(6)
Si2 C35 1.897(6)
N1 C2 1.347(7)
N1 N2 1.377(6)
N2 C4 1.342(7)
N2 B1 1.529(9)
N3 C7 1.354(7)
N3 N4 1.374(6)
N4 C9 1.340(8)
N4 B1 1.547(8)
N5 C12 1.340(7)
N5 N6 1.369(6)
N6 C14 1.354(7)
N6 B1 1.544(8)
N7 C22 1.335(7)
N7 C16 1.469(7)
N8 C22 1.321(7)
N8 C24 1.460(7)
B1 H1 1.17(7)
C1 C2 1.482(9)
C1 H1A 0.9600
C1 H1B 0.9600
C1 H1C 0.9600
C2 C3 1.373(8)
C3 C4 1.361(9)
C3 H3 0.9300
C4 C5 1.478(9)
C5 H5A 0.9600
C5 H5B 0.9600
C5 H5C 0.9600
C6 C7 1.490(8)
C6 H6A 0.9600
C6 H6B 0.9600
C6 H6C 0.9600
C7 C8 1.382(8)
C8 C9 1.359(9)
C8 H8 0.9300
C9 C10 1.501(9)
C10 H10A 0.9600
C10 H10B 0.9600
C10 H10C 0.9600
C11 C12 1.482(9)
C11 H11A 0.9600
C11 H11B 0.9600
C11 H11C 0.9600
C12 C13 1.380(8)
C13 C14 1.359(9)
C13 H13 0.9300
C14 C15 1.490(9)
C15 H15A 0.9600
C15 H15B 0.9600
C15 H15C 0.9600
C16 C17 1.508(9)
C16 C21 1.512(9)
C16 H16 0.9800
C17 C18 1.523(10)
C17 H17A 0.9700
C17 H17B 0.9700
C18 C19 1.502(12)
C18 H18A 0.9700
C18 H18B 0.9700
C19 C20 1.499(11)
C19 H19A 0.9700
C19 H19B 0.9700
C20 C21 1.537(9)
C20 H20A 0.9700
C20 H20B 0.9700
C21 H21A 0.9700
C21 H21B 0.9700
C22 C23 1.511(8)
C23 H23A 0.9600
C23 H23B 0.9600
C23 H23C 0.9600
C24 C29 1.521(8)
C24 C25 1.528(8)
C24 H24 0.9800
C25 C26 1.516(8)
C25 H25A 0.9700
C25 H25B 0.9700
C26 C27 1.518(9)
C26 H26A 0.9700
C26 H26B 0.9700
C27 C28 1.503(10)
C27 H27A 0.9700
C27 H27B 0.9700
C28 C29 1.531(9)
C28 H28A 0.9700
C28 H28B 0.9700
C29 H29A 0.9700
C29 H29B 0.9700
C30 H30A 0.9600
C30 H30B 0.9600
C30 H30C 0.9600
C31 H31A 0.9600
C31 H31B 0.9600
C31 H31C 0.9600
C32 H32A 0.9600
C32 H32B 0.9600
C32 H32C 0.9600
C33 H33A 0.9600
C33 H33B 0.9600
C33 H33C 0.9600
C34 H34A 0.9600
C34 H34B 0.9600
C34 H34C 0.9600
C35 H35A 0.9600
C35 H35B 0.9600
C35 H35C 0.9600
